data_4300503
loop_
_publ_author_name
'Alok ranjan paital'
'Prasant Kumar Nanda'
'Sunirban Das'
'Guillem Debashis Ray'

_journal_name_full 'Inorganic Chemistry'
_journal_year 2006
_chemical_formula_sum 'C88 H116 Cl4 Cu8 N16 O33'
_chemical_formula_weight 2576.09
_space_group_IT_number 14
_symmetry_cell_setting monoclinic
_symmetry_space_group_name_Hall '-P 2yn'
_symmetry_space_group_name_H-M 'P 1 21/n 1'
_cell_angle_alpha 90.00
_cell_angle_beta 96.189(2)
_cell_angle_gamma 90.00
_cell_formula_units_Z 2
_cell_length_a 18.275(2)
_cell_length_b 15.2381(18)
_cell_length_c 21.291(3)
_cell_measurement_temperature 298
_cell_volume 5894.5(12)
_diffrn_ambient_temperature 298
_exptl_crystal_density_diffrn 1.451
_cod_depositor_comments
;
The following automatic conversions were performed:
'_symmetry_cell_setting' value 'Monoclinic' changed to 'monoclinic'
according to '/home/saulius/struct/CIF-dictionaries/cif_core.dic'
dictionary named 'cif_core.dic' version 2.4.1 from 2010-06-29.

Automatic conversion script
Id: cif_fix_enum 1527 2010-12-29 10:47:43Z saulius 
;
_cod_original_sg_symbol_H-M 'P 21/n'
_cod_database_code 4300503

loop_
_symmetry_equiv_pos_as_xyz
'x, y, z'
'-x+1/2, y+1/2, -z+1/2'
'-x, -y, -z'
'x-1/2, -y-1/2, z-1/2'

loop_
_atom_site_label
_atom_site_type_symbol
_atom_site_fract_x
_atom_site_fract_y
_atom_site_fract_z
_atom_site_U_iso_or_equiv
_atom_site_adp_type
_atom_site_occupancy
_atom_site_symmetry_multiplicity
_atom_site_calc_flag
_atom_site_refinement_flags
_atom_site_disorder_assembly
_atom_site_disorder_group
Cu1 Cu 0.41753(5) 0.84356(6) 0.21614(5) 0.0497(3) Uani 1 1 d . . .
Cu2 Cu 0.67368(5) 0.64245(6) 0.28526(5) 0.0470(3) Uani 1 1 d . . .
Cu3 Cu 0.56520(5) 0.54439(6) 0.18810(5) 0.0487(3) Uani 1 1 d . . .
Cu4 Cu 0.31193(5) 0.70738(6) 0.26562(5) 0.0517(3) Uani 1 1 d . . .
Cl1 Cl 0.98549(15) 0.7110(2) 0.2118(2) 0.1042(11) Uani 1 1 d . . .
O7 O 0.9776(8) 0.6615(11) 0.2626(12) 0.294(12) Uani 1 1 d . . .
O8 O 0.9181(4) 0.7450(6) 0.1873(5) 0.148(4) Uani 1 1 d . . .
O9A O 1.0298(12) 0.694(2) 0.1590(11) 0.163(9) Uani 0.50 1 d P . .
O9B O 1.0043(9) 0.6304(12) 0.1853(13) 0.114(6) Uani 0.50 1 d P . .
O10 O 1.0343(5) 0.7741(6) 0.2299(7) 0.184(5) Uani 1 1 d . . .
Cl2 Cl 0.55038(16) 0.2245(2) 0.99858(14) 0.0783(8) Uani 1 1 d . . .
O11 O 0.4987(4) 0.2888(5) 0.9714(4) 0.110(3) Uani 1 1 d . . .
O12A O 0.6042(18) 0.2592(14) 1.038(2) 0.173(17) Uani 0.50 1 d P . .
O12B O 0.619(2) 0.235(4) 0.993(4) 0.33(4) Uani 0.50 1 d P . .
O13A O 0.517(2) 0.146(2) 0.990(3) 0.19(2) Uani 0.50 1 d P . .
O13B O 0.5769(18) 0.182(3) 0.9468(14) 0.19(2) Uani 0.50 1 d P . .
O14A O 0.5443(19) 0.230(3) 1.0670(9) 0.148(10) Uani 0.50 1 d P . .
O14B O 0.5220(18) 0.160(3) 1.034(2) 0.18(2) Uani 0.50 1 d P . .
O1 O 0.6724(3) 0.5330(4) 0.3315(3) 0.0670(17) Uani 1 1 d . . .
O2 O 0.3128(3) 0.8220(3) 0.1990(3) 0.0560(15) Uani 1 1 d . . .
O3 O 0.3143(3) 0.7797(4) 0.3397(3) 0.0775(19) Uani 1 1 d . . .
O4 O 0.6685(3) 0.5754(3) 0.1864(3) 0.0536(14) Uani 1 1 d . . .
O5 O 0.5697(2) 0.6229(3) 0.2591(2) 0.0444(13) Uani 1 1 d . . .
H5W H 0.5427 0.6114 0.2934 0.053 Uiso 1 1 d . . .
O6 O 0.4151(2) 0.7358(3) 0.2629(2) 0.0470(13) Uani 1 1 d . . .
H6W H 0.4444 0.7340 0.3029 0.056 Uiso 1 1 d . . .
O15 O 0.5831(4) 0.4283(4) 0.2567(4) 0.104(3) Uani 1 1 d D . .
H1A H 0.569(4) 0.3676(16) 0.256(4) 0.125 Uiso 1 1 d D . .
H1B H 0.599(6) 0.440(5) 0.3003(13) 0.125 Uiso 1 1 d D . .
O16 O 0.4027(4) 0.9176(4) 0.3177(3) 0.089(2) Uani 1 1 d D . .
H23A H 0.446(3) 0.942(4) 0.341(4) 0.107 Uiso 1 1 d D . .
H23B H 0.409(4) 0.8554(8) 0.323(4) 0.107 Uiso 1 1 d D . .
N1 N 0.7725(3) 0.6695(4) 0.3243(3) 0.0523(17) Uani 1 1 d . . .
N2 N 0.6799(3) 0.7737(4) 0.2481(3) 0.0397(15) Uani 1 1 d . . .
N3 N 0.5315(3) 0.8583(4) 0.2242(3) 0.0473(16) Uani 1 1 d . . .
N4 N 0.4160(3) 0.9417(4) 0.1592(3) 0.0523(17) Uani 1 1 d . . .
N5 N 0.2134(3) 0.6648(4) 0.2774(3) 0.0525(17) Uani 1 1 d . . .
N6 N 0.3050(3) 0.6076(4) 0.1921(3) 0.0496(17) Uani 1 1 d . . .
N7 N 0.4510(3) 0.5307(4) 0.1742(3) 0.0466(16) Uani 1 1 d . . .
N8 N 0.5618(4) 0.4814(5) 0.1114(4) 0.068(2) Uani 1 1 d . . .
C1 C 0.7230(4) 0.4984(5) 0.3725(4) 0.054(2) Uani 1 1 d . . .
C2 C 0.7089(5) 0.4185(6) 0.4016(4) 0.063(2) Uani 1 1 d . . .
H2 H 0.6636 0.3910 0.3919 0.075 Uiso 1 1 calc R . .
C3 C 0.7618(6) 0.3802(6) 0.4447(4) 0.072(3) Uani 1 1 d . . .
H3 H 0.7503 0.3285 0.4647 0.086 Uiso 1 1 calc R . .
C4 C 0.8304(6) 0.4161(7) 0.4589(4) 0.072(3) Uani 1 1 d . . .
H4 H 0.8660 0.3874 0.4860 0.086 Uiso 1 1 calc R . .
C5 C 0.8453(5) 0.4947(7) 0.4325(4) 0.066(3) Uani 1 1 d . . .
H5 H 0.8906 0.5215 0.4436 0.080 Uiso 1 1 calc R . .
C6 C 0.7923(4) 0.5369(5) 0.3879(4) 0.048(2) Uani 1 1 d . . .
C7 C 0.8131(4) 0.6196(5) 0.3631(4) 0.051(2) Uani 1 1 d . . .
H7 H 0.8604 0.6395 0.3763 0.061 Uiso 1 1 calc R . .
C8 C 0.8005(4) 0.7553(5) 0.3081(4) 0.057(2) Uani 1 1 d . . .
H8A H 0.8528 0.7513 0.3040 0.069 Uiso 1 1 calc R . .
H8B H 0.7936 0.7970 0.3414 0.069 Uiso 1 1 calc R . .
C9 C 0.7603(4) 0.7857(5) 0.2473(4) 0.054(2) Uani 1 1 d . . .
H9A H 0.7710 0.8472 0.2408 0.064 Uiso 1 1 calc R . .
H9B H 0.7769 0.7525 0.2125 0.064 Uiso 1 1 calc R . .
C10 C 0.6442(4) 0.7923(5) 0.1835(4) 0.050(2) Uani 1 1 d . . .
H10A H 0.6581 0.7471 0.1550 0.060 Uiso 1 1 calc R . .
H10B H 0.6624 0.8479 0.1693 0.060 Uiso 1 1 calc R . .
C11 C 0.6511(4) 0.8397(5) 0.2913(4) 0.054(2) Uani 1 1 d . . .
H11A H 0.6674 0.8978 0.2804 0.065 Uiso 1 1 calc R . .
H11B H 0.6713 0.8273 0.3344 0.065 Uiso 1 1 calc R . .
C12 C 0.5605(4) 0.7962(5) 0.1797(4) 0.049(2) Uani 1 1 d . . .
H12A H 0.5414 0.8125 0.1370 0.059 Uiso 1 1 calc R . .
H12B H 0.5421 0.7380 0.1876 0.059 Uiso 1 1 calc R . .
C13 C 0.5676(4) 0.8386(5) 0.2873(4) 0.051(2) Uani 1 1 d . . .
H13A H 0.5517 0.7812 0.3001 0.061 Uiso 1 1 calc R . .
H13B H 0.5519 0.8813 0.3169 0.061 Uiso 1 1 calc R . .
C14 C 0.5407(4) 0.9516(5) 0.2071(4) 0.059(2) Uani 1 1 d . . .
H14A H 0.5913 0.9620 0.1993 0.070 Uiso 1 1 calc R . .
H14B H 0.5299 0.9888 0.2419 0.070 Uiso 1 1 calc R . .
C15 C 0.4892(5) 0.9750(6) 0.1480(5) 0.072(3) Uani 1 1 d . . .
H15A H 0.4877 1.0380 0.1417 0.087 Uiso 1 1 calc R . .
H15B H 0.5058 0.9475 0.1110 0.087 Uiso 1 1 calc R . .
C16 C 0.3591(5) 0.9726(5) 0.1272(4) 0.059(2) Uani 1 1 d . . .
H16 H 0.3664 1.0165 0.0982 0.071 Uiso 1 1 calc R . .
C17 C 0.2847(5) 0.9460(6) 0.1317(4) 0.066(2) Uani 1 1 d . . .
C18 C 0.2275(6) 0.9998(7) 0.0982(5) 0.098(4) Uani 1 1 d . . .
H18 H 0.2400 1.0493 0.0761 0.117 Uiso 1 1 calc R . .
C19 C 0.1551(6) 0.9770(9) 0.0992(6) 0.110(4) Uani 1 1 d . . .
H19 H 0.1188 1.0107 0.0769 0.132 Uiso 1 1 calc R . .
C20 C 0.1351(5) 0.9054(8) 0.1326(5) 0.087(3) Uani 1 1 d . . .
H20 H 0.0857 0.8908 0.1327 0.104 Uiso 1 1 calc R . .
C21 C 0.1887(4) 0.8555(6) 0.1660(4) 0.064(2) Uani 1 1 d . . .
H21 H 0.1746 0.8083 0.1896 0.076 Uiso 1 1 calc R . .
C22 C 0.2648(5) 0.8735(6) 0.1655(4) 0.060(2) Uani 1 1 d . . .
C23 C 0.2647(5) 0.7892(6) 0.3813(4) 0.060(2) Uani 1 1 d . . .
C24 C 0.2798(6) 0.8418(6) 0.4341(5) 0.079(3) Uani 1 1 d . . .
H24 H 0.3242 0.8720 0.4403 0.095 Uiso 1 1 calc R . .
C25 C 0.2300(6) 0.8495(6) 0.4772(5) 0.074(3) Uani 1 1 d . . .
H25 H 0.2424 0.8834 0.5131 0.088 Uiso 1 1 calc R . .
C26 C 0.1623(6) 0.8093(7) 0.4698(5) 0.072(3) Uani 1 1 d . . .
H26 H 0.1288 0.8167 0.4993 0.086 Uiso 1 1 calc R . .
C27 C 0.1462(5) 0.7586(6) 0.4178(5) 0.066(3) Uani 1 1 d . . .
H27 H 0.1008 0.7305 0.4123 0.079 Uiso 1 1 calc R . .
C28 C 0.1953(4) 0.7465(6) 0.3719(4) 0.056(2) Uani 1 1 d . . .
C29 C 0.1744(4) 0.6886(5) 0.3223(5) 0.055(2) Uani 1 1 d . . .
H29 H 0.1276 0.6645 0.3212 0.066 Uiso 1 1 calc R . .
C30 C 0.1831(4) 0.5989(6) 0.2313(4) 0.065(3) Uani 1 1 d . . .
H30A H 0.1312 0.6102 0.2195 0.078 Uiso 1 1 calc R . .
H30B H 0.1880 0.5408 0.2499 0.078 Uiso 1 1 calc R . .
C31 C 0.2249(4) 0.6033(6) 0.1727(4) 0.063(2) Uani 1 1 d . . .
H31A H 0.2137 0.5518 0.1467 0.076 Uiso 1 1 calc R . .
H31B H 0.2095 0.6548 0.1480 0.076 Uiso 1 1 calc R . .
C32 C 0.3400(4) 0.6220(6) 0.1342(4) 0.059(2) Uani 1 1 d . . .
H32A H 0.3264 0.6796 0.1174 0.070 Uiso 1 1 calc R . .
H32B H 0.3219 0.5787 0.1029 0.070 Uiso 1 1 calc R . .
C33 C 0.3299(4) 0.5218(5) 0.2209(5) 0.062(2) Uani 1 1 d . . .
H33A H 0.3116 0.4741 0.1933 0.074 Uiso 1 1 calc R . .
H33B H 0.3104 0.5145 0.2611 0.074 Uiso 1 1 calc R . .
C34 C 0.4226(4) 0.6157(5) 0.1456(4) 0.056(2) Uani 1 1 d . . .
H34A H 0.4428 0.6240 0.1057 0.067 Uiso 1 1 calc R . .
H34B H 0.4406 0.6633 0.1734 0.067 Uiso 1 1 calc R . .
C35 C 0.4136(4) 0.5191(5) 0.2305(4) 0.057(2) Uani 1 1 d . . .
H35A H 0.4304 0.5645 0.2606 0.068 Uiso 1 1 calc R . .
H35B H 0.4285 0.4631 0.2495 0.068 Uiso 1 1 calc R . .
C36 C 0.4389(5) 0.4544(6) 0.1332(5) 0.076(3) Uani 1 1 d . . .
H36A H 0.3882 0.4538 0.1143 0.091 Uiso 1 1 calc R . .
H36B H 0.4475 0.4013 0.1581 0.091 Uiso 1 1 calc R . .
C37 C 0.4887(5) 0.4559(8) 0.0829(6) 0.107(4) Uani 1 1 d . . .
H37A H 0.4906 0.3984 0.0637 0.128 Uiso 1 1 calc R . .
H37B H 0.4710 0.4977 0.0504 0.128 Uiso 1 1 calc R . .
C38 C 0.6182(5) 0.4550(5) 0.0826(4) 0.061(2) Uani 1 1 d . . .
H38 H 0.6090 0.4175 0.0483 0.074 Uiso 1 1 calc R . .
C39 C 0.6932(4) 0.4807(5) 0.1010(4) 0.053(2) Uani 1 1 d . . .
C40 C 0.7461(5) 0.4457(6) 0.0642(4) 0.063(2) Uani 1 1 d . . .
H40 H 0.7318 0.4049 0.0328 0.076 Uiso 1 1 calc R . .
C41 C 0.8182(5) 0.4712(7) 0.0744(5) 0.079(3) Uani 1 1 d . . .
H41 H 0.8530 0.4493 0.0496 0.095 Uiso 1 1 calc R . .
C42 C 0.8380(5) 0.5301(7) 0.1220(5) 0.074(3) Uani 1 1 d . . .
H42 H 0.8872 0.5468 0.1291 0.088 Uiso 1 1 calc R . .
C43 C 0.7896(4) 0.5656(5) 0.1596(5) 0.063(2) Uani 1 1 d . . .
H43 H 0.8055 0.6056 0.1911 0.076 Uiso 1 1 calc R . .
C44 C 0.7143(4) 0.5402(5) 0.1496(4) 0.0448(19) Uani 1 1 d . . .
O17 O 0.4624(13) 1.0248(19) 0.417(2) 0.30(2) Uani 0.50 1 d P . .

loop_
_atom_site_aniso_label
_atom_site_aniso_U_11
_atom_site_aniso_U_22
_atom_site_aniso_U_33
_atom_site_aniso_U_23
_atom_site_aniso_U_13
_atom_site_aniso_U_12
Cu1 0.0401(5) 0.0366(6) 0.0721(7) 0.0041(5) 0.0042(5) 0.0006(4)
Cu2 0.0366(5) 0.0414(6) 0.0609(7) 0.0050(5) -0.0042(4) -0.0057(4)
Cu3 0.0387(5) 0.0436(6) 0.0630(7) -0.0148(5) 0.0022(5) -0.0029(4)
Cu4 0.0351(5) 0.0548(6) 0.0651(7) -0.0092(5) 0.0055(5) -0.0048(4)
Cl1 0.0559(16) 0.074(2) 0.182(4) -0.018(2) 0.010(2) 0.0059(15)
O7 0.171(13) 0.216(15) 0.49(3) 0.21(2) 0.019(16) -0.002(11)
O8 0.059(5) 0.139(7) 0.242(11) -0.030(7) -0.012(6) 0.039(5)
O9A 0.115(17) 0.20(3) 0.18(2) 0.02(2) 0.063(16) 0.035(17)
O9B 0.076(11) 0.077(12) 0.19(2) -0.025(13) 0.020(12) 0.005(9)
O10 0.121(8) 0.110(7) 0.301(15) 0.017(9) -0.059(9) -0.047(6)
Cl2 0.0791(18) 0.081(2) 0.073(2) -0.0143(17) 0.0010(15) 0.0167(16)
O11 0.109(6) 0.121(6) 0.100(6) 0.014(5) 0.012(5) 0.057(5)
O12A 0.11(2) 0.089(13) 0.29(4) -0.09(2) -0.12(3) -0.002(14)
O12B 0.15(3) 0.28(5) 0.60(10) 0.24(6) 0.24(5) 0.10(3)
O13A 0.16(3) 0.085(16) 0.30(5) 0.06(3) -0.13(3) -0.008(15)
O13B 0.14(2) 0.27(4) 0.16(2) -0.16(3) -0.050(19) 0.13(3)
O14A 0.12(2) 0.25(3) 0.073(14) -0.003(16) -0.007(13) 0.06(2)
O14B 0.12(2) 0.19(3) 0.21(4) 0.13(3) -0.07(2) -0.07(2)
O1 0.051(3) 0.060(4) 0.085(5) 0.020(3) -0.012(3) -0.009(3)
O2 0.039(3) 0.042(3) 0.085(4) 0.014(3) -0.007(3) -0.002(2)
O3 0.053(4) 0.109(5) 0.074(4) -0.032(4) 0.022(3) -0.027(3)
O4 0.041(3) 0.055(3) 0.064(4) -0.012(3) 0.004(3) -0.009(3)
O5 0.038(3) 0.038(3) 0.055(3) -0.002(3) -0.003(2) -0.004(2)
O6 0.036(3) 0.044(3) 0.060(4) -0.001(3) 0.004(2) -0.004(2)
O15 0.107(6) 0.047(4) 0.145(7) 0.009(4) -0.048(5) -0.008(4)
O16 0.107(5) 0.058(4) 0.105(6) -0.012(4) 0.024(4) 0.004(4)
N1 0.040(4) 0.053(4) 0.062(5) -0.001(4) -0.005(3) -0.009(3)
N2 0.033(3) 0.033(3) 0.054(4) 0.000(3) 0.005(3) -0.003(3)
N3 0.045(4) 0.030(4) 0.067(5) 0.000(3) 0.006(3) -0.004(3)
N4 0.043(4) 0.039(4) 0.076(5) 0.009(4) 0.012(4) 0.006(3)
N5 0.036(3) 0.046(4) 0.075(5) -0.011(4) 0.002(4) 0.001(3)
N6 0.031(3) 0.046(4) 0.071(5) -0.009(4) 0.003(3) -0.003(3)
N7 0.042(3) 0.040(4) 0.058(5) -0.015(3) 0.003(3) 0.000(3)
N8 0.038(4) 0.078(5) 0.088(6) -0.030(4) 0.008(4) -0.007(3)
C1 0.044(5) 0.055(5) 0.061(6) -0.001(5) -0.002(4) 0.014(4)
C2 0.060(5) 0.055(6) 0.073(7) 0.021(5) 0.006(5) -0.001(4)
C3 0.099(8) 0.055(6) 0.061(7) 0.017(5) 0.006(6) 0.003(6)
C4 0.084(7) 0.071(7) 0.056(6) 0.015(6) -0.009(5) 0.026(6)
C5 0.060(6) 0.082(7) 0.054(6) -0.012(6) -0.012(5) 0.019(5)
C6 0.048(5) 0.056(5) 0.038(5) -0.002(4) 0.001(4) 0.000(4)
C7 0.032(4) 0.060(6) 0.060(6) -0.002(5) 0.003(4) 0.002(4)
C8 0.043(5) 0.045(5) 0.079(7) -0.002(5) -0.012(4) -0.017(4)
C9 0.038(4) 0.045(5) 0.077(6) 0.005(5) 0.000(4) -0.014(4)
C10 0.050(5) 0.049(5) 0.051(5) 0.010(4) 0.006(4) 0.003(4)
C11 0.052(5) 0.052(5) 0.059(6) -0.012(4) 0.008(4) -0.013(4)
C12 0.044(4) 0.039(5) 0.062(6) 0.002(4) -0.001(4) -0.005(4)
C13 0.045(4) 0.054(5) 0.053(6) -0.002(4) 0.004(4) -0.004(4)
C14 0.054(5) 0.045(5) 0.076(7) -0.007(5) 0.005(5) -0.006(4)
C15 0.062(6) 0.051(6) 0.107(8) 0.023(6) 0.023(6) -0.005(4)
C16 0.062(6) 0.054(6) 0.061(6) 0.013(5) 0.004(5) 0.002(4)
C17 0.055(5) 0.072(6) 0.068(7) 0.018(5) -0.003(5) 0.004(5)
C18 0.079(8) 0.093(8) 0.113(10) 0.020(7) -0.026(7) -0.004(6)
C19 0.068(8) 0.121(10) 0.131(11) 0.036(9) -0.028(7) 0.009(7)
C20 0.049(6) 0.109(9) 0.100(9) 0.022(7) -0.009(6) -0.005(6)
C21 0.045(5) 0.062(6) 0.082(7) 0.000(5) -0.001(5) 0.002(4)
C22 0.056(5) 0.060(6) 0.063(6) 0.000(5) 0.006(5) 0.001(4)
C23 0.058(5) 0.061(6) 0.062(6) -0.011(5) 0.009(5) -0.008(4)
C24 0.077(7) 0.081(7) 0.080(8) -0.027(6) 0.013(6) -0.008(5)
C25 0.082(7) 0.070(7) 0.071(7) -0.009(5) 0.016(6) 0.008(6)
C26 0.090(8) 0.065(7) 0.063(7) 0.012(6) 0.022(6) 0.024(6)
C27 0.059(6) 0.053(6) 0.088(8) 0.027(6) 0.015(5) 0.009(4)
C28 0.049(5) 0.054(5) 0.067(6) 0.009(5) 0.020(5) 0.008(4)
C29 0.040(4) 0.036(5) 0.089(7) 0.009(5) 0.011(5) 0.003(4)
C30 0.041(5) 0.064(6) 0.087(7) -0.017(5) -0.003(5) -0.009(4)
C31 0.044(5) 0.060(6) 0.082(7) -0.019(5) -0.008(5) 0.003(4)
C32 0.041(4) 0.071(6) 0.061(6) -0.008(5) -0.002(4) 0.000(4)
C33 0.046(5) 0.041(5) 0.099(7) 0.001(5) 0.011(5) -0.011(4)
C34 0.043(5) 0.064(6) 0.061(6) -0.004(5) 0.009(4) -0.002(4)
C35 0.045(5) 0.035(5) 0.091(7) 0.004(5) 0.009(5) 0.008(4)
C36 0.049(5) 0.073(7) 0.106(8) -0.052(6) 0.011(5) -0.009(5)
C37 0.058(6) 0.141(10) 0.119(10) -0.077(9) 0.000(6) -0.005(6)
C38 0.059(5) 0.054(5) 0.069(6) -0.026(5) -0.001(5) -0.007(4)
C39 0.047(5) 0.054(5) 0.058(6) 0.007(5) 0.006(4) 0.005(4)
C40 0.063(6) 0.063(6) 0.067(6) 0.003(5) 0.018(5) 0.010(5)
C41 0.067(7) 0.083(8) 0.094(9) 0.005(7) 0.038(6) 0.021(6)
C42 0.037(5) 0.082(7) 0.103(9) 0.019(7) 0.011(5) 0.009(5)
C43 0.043(5) 0.051(5) 0.093(7) 0.000(5) -0.002(5) 0.003(4)
C44 0.040(4) 0.036(4) 0.059(6) 0.000(4) 0.008(4) 0.004(4)
O17 0.13(2) 0.20(3) 0.57(6) -0.11(3) 0.01(3) -0.042(18)

loop_
_geom_bond_atom_site_label_1
_geom_bond_atom_site_label_2
_geom_bond_distance
_geom_bond_site_symmetry_2
_geom_bond_publ_flag
Cu1 N4 1.923(6) . ?
Cu1 O6 1.924(5) . ?
Cu1 O2 1.937(5) . ?
Cu1 N3 2.083(6) . ?
Cu2 O1 1.938(5) . ?
Cu2 O5 1.945(4) . ?
Cu2 N1 1.949(6) . ?
Cu2 N2 2.159(6) . ?
Cu2 O4 2.333(5) . ?
Cu3 N8 1.890(7) . ?
Cu3 O5 1.923(5) . ?
Cu3 O4 1.951(5) . ?
Cu3 N7 2.086(6) . ?
Cu3 O15 2.296(7) . ?
Cu4 O3 1.921(6) . ?
Cu4 O6 1.940(5) . ?
Cu4 N5 1.956(6) . ?
Cu4 N6 2.177(6) . ?
Cu4 O2 2.251(5) . ?
Cl1 O7 1.339(17) . ?
Cl1 O10 1.340(9) . ?
Cl1 O8 1.385(7) . ?
Cl1 O9B 1.411(17) . ?
Cl1 O9A 1.48(2) . ?
O9A O9B 1.23(2) . ?
Cl2 O12B 1.28(3) . ?
Cl2 O12A 1.328(16) . ?
Cl2 O13A 1.35(3) . ?
Cl2 O14B 1.37(3) . ?
Cl2 O13B 1.41(2) . ?
Cl2 O11 1.439(7) . ?
Cl2 O14A 1.47(2) . ?
O12A O12B 1.08(6) . ?
O12A O14A 1.39(4) . ?
O12B O13B 1.43(8) . ?
O13A O14B 0.95(6) . ?
O13A O13B 1.60(5) . ?
O14A O14B 1.32(5) . ?
O1 C1 1.313(9) . ?
O2 C22 1.327(9) . ?
O3 C23 1.341(9) . ?
O4 C44 1.319(8) . ?
O5 H5W 0.941(5) . ?
O6 H6W 0.956(5) . ?
O15 H1A 0.958(5) . ?
O15 H1B 0.960(5) . ?
O16 H23A 0.959(5) . ?
O16 H23B 0.960(5) . ?
N1 C7 1.295(9) . ?
N1 C8 1.459(9) . ?
N2 C9 1.483(8) . ?
N2 C10 1.484(9) . ?
N2 C11 1.497(9) . ?
N3 C13 1.464(9) . ?
N3 C12 1.477(9) . ?
N3 C14 1.482(9) . ?
N4 C16 1.271(9) . ?
N4 C15 1.474(9) . ?
N5 C29 1.303(10) . ?
N5 C30 1.469(10) . ?
N6 C32 1.465(10) . ?
N6 C31 1.479(9) . ?
N6 C33 1.494(9) . ?
N7 C35 1.455(10) . ?
N7 C36 1.456(9) . ?
N7 C34 1.500(9) . ?
N8 C38 1.317(10) . ?
N8 C37 1.459(11) . ?
C1 C6 1.402(10) . ?
C1 C2 1.402(11) . ?
C2 C3 1.388(12) . ?
C2 H2 0.9300 . ?
C3 C4 1.372(12) . ?
C3 H3 0.9300 . ?
C4 C5 1.364(12) . ?
C4 H4 0.9300 . ?
C5 C6 1.434(11) . ?
C5 H5 0.9300 . ?
C6 C7 1.433(10) . ?
C7 H7 0.9300 . ?
C8 C9 1.493(11) . ?
C8 H8A 0.9700 . ?
C8 H8B 0.9700 . ?
C9 H9A 0.9700 . ?
C9 H9B 0.9700 . ?
C10 C12 1.524(10) . ?
C10 H10A 0.9700 . ?
C10 H10B 0.9700 . ?
C11 C13 1.519(10) . ?
C11 H11A 0.9700 . ?
C11 H11B 0.9700 . ?
C12 H12A 0.9700 . ?
C12 H12B 0.9700 . ?
C13 H13A 0.9700 . ?
C13 H13B 0.9700 . ?
C14 C15 1.529(12) . ?
C14 H14A 0.9700 . ?
C14 H14B 0.9700 . ?
C15 H15A 0.9700 . ?
C15 H15B 0.9700 . ?
C16 C17 1.431(11) . ?
C16 H16 0.9300 . ?
C17 C22 1.388(11) . ?
C17 C18 1.454(12) . ?
C18 C19 1.371(14) . ?
C18 H18 0.9300 . ?
C19 C20 1.372(14) . ?
C19 H19 0.9300 . ?
C20 C21 1.376(12) . ?
C20 H20 0.9300 . ?
C21 C22 1.417(11) . ?
C21 H21 0.9300 . ?
C23 C24 1.384(12) . ?
C23 C28 1.420(11) . ?
C24 C25 1.366(12) . ?
C24 H24 0.9300 . ?
C25 C26 1.373(13) . ?
C25 H25 0.9300 . ?
C26 C27 1.356(12) . ?
C26 H26 0.9300 . ?
C27 C28 1.408(12) . ?
C27 H27 0.9300 . ?
C28 C29 1.397(11) . ?
C29 H29 0.9300 . ?
C30 C31 1.533(11) . ?
C30 H30A 0.9700 . ?
C30 H30B 0.9700 . ?
C31 H31A 0.9700 . ?
C31 H31B 0.9700 . ?
C32 C34 1.507(10) . ?
C32 H32A 0.9700 . ?
C32 H32B 0.9700 . ?
C33 C35 1.521(10) . ?
C33 H33A 0.9700 . ?
C33 H33B 0.9700 . ?
C34 H34A 0.9700 . ?
C34 H34B 0.9700 . ?
C35 H35A 0.9700 . ?
C35 H35B 0.9700 . ?
C36 C37 1.478(13) . ?
C36 H36A 0.9700 . ?
C36 H36B 0.9700 . ?
C37 H37A 0.9700 . ?
C37 H37B 0.9700 . ?
C38 C39 1.438(11) . ?
C38 H38 0.9300 . ?
C39 C44 1.399(11) . ?
C39 C40 1.414(11) . ?
C40 C41 1.369(12) . ?
C40 H40 0.9300 . ?
C41 C42 1.373(13) . ?
C41 H41 0.9300 . ?
C42 C43 1.367(12) . ?
C42 H42 0.9300 . ?
C43 C44 1.422(10) . ?
C43 H43 0.9300 . ?
